data_2300315
loop_
_publ_author_name
'Eccles, Kevin S.'
'Stokes, Stephen P.'
'Daly, Carla A.'
'Barry, Nicola M.'
'McSweeney, Sharon P.'
'O'Neill, Damian J.'
'Kelly, Dawn M.'
'Jennings, W. Brian'
'N\'i Dhubhghaill, O. M.'
'Moynihan, Humphrey A.'
'Maguire, Anita R.'
'Lawrence, Simon E.'

_publ_section_title
;
 Evaluation of the Bruker SMART X2S: crystallography for the
 nonspecialist?
;
_journal_coden_ASTM JACGAR
_journal_coeditor_code KK5074
_journal_issue 1
_journal_name_full 'Journal of Applied Crystallography'
_journal_page_first 213
_journal_page_last 215
_journal_paper_doi 10.1107/S0021889810042561
_journal_volume 44
_journal_year 2011
_chemical_formula_moiety 'C16 H18 Cl2 N2 Pd'
_chemical_formula_sum 'C16 H18 Cl2 N2 Pd'
_chemical_formula_weight 415.62
_space_group_IT_number 2
_symmetry_cell_setting triclinic
_symmetry_space_group_name_Hall '-P 1'
_symmetry_space_group_name_H-M 'P -1'
_atom_sites_solution_hydrogens geom
_atom_sites_solution_primary direct
_atom_sites_solution_secondary difmap
_audit_creation_method SHELXL-97
_cell_angle_alpha 72.593(4)
_cell_angle_beta 78.780(5)
_cell_angle_gamma 83.039(4)
_cell_formula_units_Z 2
_cell_length_a 8.5305(11)
_cell_length_b 9.6211(14)
_cell_length_c 10.9880(16)
_cell_measurement_reflns_used 4927
_cell_measurement_temperature 300(2)
_cell_measurement_theta_max 25.20
_cell_measurement_theta_min 2.52
_cell_volume 842.2(2)
_computing_cell_refinement 'Bruker SAINT'
_computing_data_collection 'Bruker GIS'
_computing_data_reduction 'Bruker SAINT'
_computing_molecular_graphics 'Bruker APEX2'
_computing_structure_refinement 'SHELXL-97 (Sheldrick, 2008)'
_computing_structure_solution 'SHELXS-97 (Sheldrick, 2008)'
_diffrn_ambient_temperature 300(2)
_diffrn_measured_fraction_theta_full 0.987
_diffrn_measured_fraction_theta_max 0.987
_diffrn_measurement_device_type 'Bruker SMART X2S'
_diffrn_measurement_method '\w scans'
_diffrn_radiation_monochromator 'doubly curved silicon crystal'
_diffrn_radiation_source 'micro-focus sealed tube'
_diffrn_radiation_type MoK\a
_diffrn_radiation_wavelength 0.71073
_diffrn_reflns_av_R_equivalents 0.0248
_diffrn_reflns_av_sigmaI/netI 0.0250
_diffrn_reflns_limit_h_max 9
_diffrn_reflns_limit_h_min -10
_diffrn_reflns_limit_k_max 11
_diffrn_reflns_limit_k_min -11
_diffrn_reflns_limit_l_max 13
_diffrn_reflns_limit_l_min -13
_diffrn_reflns_number 8425
_diffrn_reflns_theta_full 25.26
_diffrn_reflns_theta_max 25.26
_diffrn_reflns_theta_min 1.97
_exptl_absorpt_coefficient_mu 1.413
_exptl_absorpt_correction_T_max 0.7751
_exptl_absorpt_correction_T_min 0.5326
_exptl_absorpt_correction_type multi-scan
_exptl_absorpt_process_details 'SADABS V2008/1 (Bruker AXS)'
_exptl_crystal_colour orange
_exptl_crystal_density_diffrn 1.639
_exptl_crystal_density_method 'not measured'
_exptl_crystal_description block
_exptl_crystal_F_000 416
_exptl_crystal_size_max 0.51
_exptl_crystal_size_mid 0.31
_exptl_crystal_size_min 0.19
_refine_diff_density_max 0.750
_refine_diff_density_min -0.777
_refine_ls_extinction_method none
_refine_ls_goodness_of_fit_ref 1.449
_refine_ls_hydrogen_treatment constr
_refine_ls_matrix_type full
_refine_ls_number_parameters 192
_refine_ls_number_reflns 3017
_refine_ls_number_restraints 0
_refine_ls_restrained_S_all 1.449
_refine_ls_R_factor_all 0.0307
_refine_ls_R_factor_gt 0.0235
_refine_ls_shift/su_max 0.000
_refine_ls_shift/su_mean 0.000
_refine_ls_structure_factor_coef Fsqd
_refine_ls_weighting_details 'calc w=1/[\s^2^(Fo^2^)+(0.0494P)^2^+0.0000P] where P=(Fo^2^+2Fc^2^)/3'
_refine_ls_weighting_scheme calc
_refine_ls_wR_factor_gt 0.0699
_refine_ls_wR_factor_ref 0.0986
_reflns_number_gt 2740
_reflns_number_total 3017
_reflns_threshold_expression >2sigma(I)
_cod_data_source_file kk5074.cif
_cod_data_source_block Compound_4_CCDC
_cod_depositor_comments
;
The following automatic conversions were performed:
'_symmetry_cell_setting' value 'Triclinic' changed to 'triclinic'
according to '/home/saulius/struct/CIF-dictionaries/cif_core.dic'
dictionary named 'cif_core.dic' version 2.4.1 from 2010-06-29.

Automatic conversion script
Id: cif_fix_enum 1555 2011-01-17 13:19:09Z saulius 
;
_cod_original_sg_symbol_H-M P-1
_cod_database_code 2300315

loop_
_symmetry_equiv_pos_as_xyz
'x, y, z'
'-x, -y, -z'

loop_
_atom_site_type_symbol
_atom_site_label
_atom_site_fract_x
_atom_site_fract_y
_atom_site_fract_z
_atom_site_U_iso_or_equiv
_atom_site_adp_type
_atom_site_calc_flag
_atom_site_refinement_flags
_atom_site_occupancy
_atom_site_disorder_assembly
_atom_site_disorder_group
Pd Pd1 0.24607(3) 1.03943(2) 0.48489(2) 0.03525(13) Uani d . 1 . .
Cl Cl3 0.16891(13) 1.21022(11) 0.30576(11) 0.0561(3) Uani d . 1 . .
Cl Cl2 0.32131(13) 1.22359(10) 0.54955(10) 0.0539(3) Uani d . 1 . .
N N17 0.3073(3) 0.8747(3) 0.6379(3) 0.0321(6) Uani d . 1 . .
N N4 0.1933(3) 0.8650(3) 0.4348(3) 0.0360(6) Uani d . 1 . .
C C18 0.3699(4) 0.9003(4) 0.7444(3) 0.0376(8) Uani d . 1 . .
H H18A 0.4520 0.9697 0.7083 0.045 Uiso calc R 1 . .
H H18B 0.4199 0.8094 0.7918 0.045 Uiso calc R 1 . .
C C19 0.2416(4) 0.9583(4) 0.8387(3) 0.0387(8) Uani d . 1 . .
H H19 0.1847 1.0454 0.7898 0.046 Uiso calc R 1 . .
C C20 0.1206(4) 0.8458(4) 0.9148(4) 0.0498(9) Uani d . 1 . .
H H20A 0.0613 0.8261 0.8567 0.075 Uiso calc R 1 . .
H H20B 0.0483 0.8833 0.9780 0.075 Uiso calc R 1 . .
H H20C 0.1762 0.7572 0.9577 0.075 Uiso calc R 1 . .
C C21 0.3272(5) 1.0017(5) 0.9319(5) 0.0676(13) Uani d . 1 . .
H H21A 0.2492 1.0393 0.9919 0.101 Uiso calc R 1 . .
H H21B 0.3999 1.0752 0.8834 0.101 Uiso calc R 1 . .
H H21C 0.3857 0.9175 0.9786 0.101 Uiso calc R 1 . .
C C10 0.2878(4) 0.7450(4) 0.6329(3) 0.0342(7) Uani d . 1 . .
C C11 0.3177(4) 0.6086(4) 0.7384(3) 0.0355(7) Uani d . 1 . .
C C12 0.1848(4) 0.5353(4) 0.8153(4) 0.0454(9) Uani d . 1 . .
H H12 0.0822 0.5666 0.7970 0.054 Uiso calc R 1 . .
C C13 0.2090(5) 0.4146(4) 0.9198(4) 0.0574(11) Uani d . 1 . .
H H13 0.1213 0.3666 0.9728 0.069 Uiso calc R 1 . .
C C14 0.3621(6) 0.3649(4) 0.9459(4) 0.0586(11) Uani d . 1 . .
H H14 0.3769 0.2849 1.0164 0.070 Uiso calc R 1 . .
C C15 0.4912(5) 0.4346(4) 0.8671(4) 0.0562(10) Uani d . 1 . .
H H15 0.5938 0.3997 0.8833 0.067 Uiso calc R 1 . .
C C16 0.4719(4) 0.5557(4) 0.7640(4) 0.0449(9) Uani d . 1 . .
H H16 0.5610 0.6021 0.7117 0.054 Uiso calc R 1 . .
C C9 0.2284(4) 0.7344(4) 0.5188(3) 0.0362(8) Uani d . 1 . .
C C5 0.1371(5) 0.8662(4) 0.3301(4) 0.0483(9) Uani d . 1 . .
H H5 0.1125 0.9553 0.2723 0.058 Uiso calc R 1 . .
C C6 0.1145(5) 0.7388(5) 0.3050(4) 0.0563(11) Uani d . 1 . .
H H6 0.0724 0.7432 0.2319 0.068 Uiso calc R 1 . .
C C7 0.1532(5) 0.6060(5) 0.3863(4) 0.0520(10) Uani d . 1 . .
H H7 0.1414 0.5196 0.3685 0.062 Uiso calc R 1 . .
C C8 0.2104(4) 0.6050(4) 0.4956(4) 0.0436(9) Uani d . 1 . .
H H8 0.2369 0.5167 0.5537 0.052 Uiso calc R 1 . .

loop_
_atom_site_aniso_label
_atom_site_aniso_U_11
_atom_site_aniso_U_22
_atom_site_aniso_U_33
_atom_site_aniso_U_12
_atom_site_aniso_U_13
_atom_site_aniso_U_23
Pd1 0.03283(19) 0.02384(18) 0.0393(2) 0.00006(12) -0.00018(12) 0.00119(12)
Cl3 0.0553(6) 0.0398(5) 0.0575(6) -0.0016(4) -0.0153(5) 0.0128(4)
Cl2 0.0674(7) 0.0262(4) 0.0606(6) -0.0091(4) 0.0001(5) -0.0056(4)
N17 0.0280(14) 0.0252(14) 0.0384(15) -0.0019(11) -0.0002(11) -0.0051(12)
N4 0.0332(15) 0.0305(15) 0.0356(16) 0.0016(12) -0.0013(12) -0.0005(12)
C18 0.0330(17) 0.0293(17) 0.050(2) -0.0022(14) -0.0102(15) -0.0085(15)
C19 0.0396(18) 0.0304(17) 0.048(2) -0.0004(15) -0.0120(16) -0.0125(15)
C20 0.053(2) 0.048(2) 0.047(2) -0.0089(19) 0.0008(18) -0.0153(18)
C21 0.063(3) 0.070(3) 0.087(3) -0.003(2) -0.024(3) -0.042(3)
C10 0.0315(17) 0.0277(17) 0.0368(18) -0.0016(14) 0.0019(14) -0.0041(14)
C11 0.0430(19) 0.0239(16) 0.0359(18) -0.0031(14) -0.0043(14) -0.0043(14)
C12 0.047(2) 0.0317(18) 0.051(2) -0.0071(16) -0.0054(17) -0.0027(16)
C13 0.063(3) 0.037(2) 0.059(3) -0.016(2) 0.004(2) 0.0033(19)
C14 0.088(3) 0.032(2) 0.047(2) 0.000(2) -0.016(2) 0.0043(17)
C15 0.059(3) 0.041(2) 0.059(3) 0.0086(19) -0.019(2) 0.0002(19)
C16 0.043(2) 0.0356(19) 0.047(2) 0.0017(16) -0.0035(16) -0.0026(16)
C9 0.0308(17) 0.0328(18) 0.0372(19) 0.0011(14) 0.0010(14) -0.0039(15)
C5 0.054(2) 0.048(2) 0.039(2) 0.0043(19) -0.0164(18) -0.0038(17)
C6 0.062(3) 0.068(3) 0.043(2) -0.002(2) -0.0181(19) -0.018(2)
C7 0.054(2) 0.050(2) 0.055(2) -0.0022(19) -0.0059(19) -0.022(2)
C8 0.051(2) 0.0325(19) 0.046(2) -0.0021(17) -0.0040(17) -0.0119(16)

loop_
_atom_type_symbol
_atom_type_description
_atom_type_scat_dispersion_real
_atom_type_scat_dispersion_imag
_atom_type_scat_source
C C 0.0033 0.0016 'International Tables Vol C Tables 4.2.6.8 and 6.1.1.4'
H H 0.0000 0.0000 'International Tables Vol C Tables 4.2.6.8 and 6.1.1.4'
N N 0.0061 0.0033 'International Tables Vol C Tables 4.2.6.8 and 6.1.1.4'
Cl Cl 0.1484 0.1585 'International Tables Vol C Tables 4.2.6.8 and 6.1.1.4'
Pd Pd -0.9988 1.0072 'International Tables Vol C Tables 4.2.6.8 and 6.1.1.4'

loop_
_geom_angle_atom_site_label_1
_geom_angle_atom_site_label_2
_geom_angle_atom_site_label_3
_geom_angle_site_symmetry_1
_geom_angle_site_symmetry_3
_geom_angle
_geom_angle_publ_flag
N4 Pd1 N17 . . 80.38(11) ?
N4 Pd1 Cl2 . . 175.33(8) ?
N17 Pd1 Cl2 . . 95.56(8) ?
N4 Pd1 Cl3 . . 94.57(9) ?
N17 Pd1 Cl3 . . 174.93(8) ?
Cl2 Pd1 Cl3 . . 89.50(4) ?
C10 N17 C18 . . 122.7(3) ?
C10 N17 Pd1 . . 114.3(2) ?
C18 N17 Pd1 . . 123.0(2) ?
C5 N4 C9 . . 118.6(3) ?
C5 N4 Pd1 . . 127.7(3) ?
C9 N4 Pd1 . . 113.6(2) ?
N17 C18 C19 . . 113.6(3) ?
N17 C18 H18A . . 108.9 ?
C19 C18 H18A . . 108.9 ?
N17 C18 H18B . . 108.9 ?
C19 C18 H18B . . 108.9 ?
H18A C18 H18B . . 107.7 ?
C20 C19 C18 . . 112.2(3) ?
C20 C19 C21 . . 110.1(3) ?
C18 C19 C21 . . 107.8(3) ?
C20 C19 H19 . . 108.9 ?
C18 C19 H19 . . 108.9 ?
C21 C19 H19 . . 108.9 ?
C19 C20 H20A . . 109.5 ?
C19 C20 H20B . . 109.5 ?
H20A C20 H20B . . 109.5 ?
C19 C20 H20C . . 109.5 ?
H20A C20 H20C . . 109.5 ?
H20B C20 H20C . . 109.5 ?
C19 C21 H21A . . 109.5 ?
C19 C21 H21B . . 109.5 ?
H21A C21 H21B . . 109.5 ?
C19 C21 H21C . . 109.5 ?
H21A C21 H21C . . 109.5 ?
H21B C21 H21C . . 109.5 ?
N17 C10 C9 . . 117.2(3) ?
N17 C10 C11 . . 123.2(3) ?
C9 C10 C11 . . 119.5(3) ?
C16 C11 C12 . . 119.7(3) ?
C16 C11 C10 . . 122.4(3) ?
C12 C11 C10 . . 117.9(3) ?
C13 C12 C11 . . 118.8(4) ?
C13 C12 H12 . . 120.6 ?
C11 C12 H12 . . 120.6 ?
C14 C13 C12 . . 121.0(4) ?
C14 C13 H13 . . 119.5 ?
C12 C13 H13 . . 119.5 ?
C15 C14 C13 . . 119.4(4) ?
C15 C14 H14 . . 120.3 ?
C13 C14 H14 . . 120.3 ?
C14 C15 C16 . . 121.3(4) ?
C14 C15 H15 . . 119.4 ?
C16 C15 H15 . . 119.4 ?
C15 C16 C11 . . 119.7(4) ?
C15 C16 H16 . . 120.1 ?
C11 C16 H16 . . 120.1 ?
N4 C9 C8 . . 121.4(3) ?
N4 C9 C10 . . 114.4(3) ?
C8 C9 C10 . . 124.2(3) ?
N4 C5 C6 . . 121.6(4) ?
N4 C5 H5 . . 119.2 ?
C6 C5 H5 . . 119.2 ?
C7 C6 C5 . . 120.7(4) ?
C7 C6 H6 . . 119.6 ?
C5 C6 H6 . . 119.6 ?
C6 C7 C8 . . 117.5(4) ?
C6 C7 H7 . . 121.2 ?
C8 C7 H7 . . 121.2 ?
C9 C8 C7 . . 120.0(4) ?
C9 C8 H8 . . 120.0 ?
C7 C8 H8 . . 120.0 ?

loop_
_geom_bond_atom_site_label_1
_geom_bond_atom_site_label_2
_geom_bond_site_symmetry_2
_geom_bond_distance
_geom_bond_publ_flag
Pd1 N4 . 2.037(3) ?
Pd1 N17 . 2.039(3) ?
Pd1 Cl2 . 2.2940(11) ?
Pd1 Cl3 . 2.3052(10) ?
N17 C10 . 1.297(4) ?
N17 C18 . 1.471(4) ?
N4 C5 . 1.326(5) ?
N4 C9 . 1.358(5) ?
C18 C19 . 1.529(5) ?
C18 H18A . 0.9700 ?
C18 H18B . 0.9700 ?
C19 C20 . 1.527(5) ?
C19 C21 . 1.542(5) ?
C19 H19 . 0.9800 ?
C20 H20A . 0.9600 ?
C20 H20B . 0.9600 ?
C20 H20C . 0.9600 ?
C21 H21A . 0.9600 ?
C21 H21B . 0.9600 ?
C21 H21C . 0.9600 ?
C10 C9 . 1.475(5) ?
C10 C11 . 1.502(5) ?
C11 C16 . 1.402(5) ?
C11 C12 . 1.401(5) ?
C12 C13 . 1.396(6) ?
C12 H12 . 0.9300 ?
C13 C14 . 1.389(6) ?
C13 H13 . 0.9300 ?
C14 C15 . 1.369(6) ?
C14 H14 . 0.9300 ?
C15 C16 . 1.380(5) ?
C15 H15 . 0.9300 ?
C16 H16 . 0.9300 ?
C9 C8 . 1.374(5) ?
C5 C6 . 1.377(6) ?
C5 H5 . 0.9300 ?
C6 C7 . 1.367(6) ?
C6 H6 . 0.9300 ?
C7 C8 . 1.379(5) ?
C7 H7 . 0.9300 ?
C8 H8 . 0.9300 ?
